data_4347230
loop_
_publ_author_name
'Kobalz, Merten'
'Lincke, J\"org'
'Kobalz, Karolin'
'Erhart, Oliver'
'Bergmann, Jens'
'L\"assig, Daniel'
'Lange, Marcus'
'M\"ollmer, Jens'
'Gl\"aser, Roger'
'Staudt, Reiner'
'Krautscheid, Harald'

_publ_section_title
;
 Paddle Wheel Based Triazolyl Isophthalate MOFs: Impact of Linker
 Modification on Crystal Structure and Gas Sorption Properties.
;
_journal_issue 6
_journal_name_full 'Inorganic chemistry'
_journal_page_first 3030
_journal_page_last 3039
_journal_paper_doi 10.1021/acs.inorgchem.5b02921
_journal_volume 55
_journal_year 2016
_chemical_formula_moiety 'C20 H10 Cu2 N6 O8'
_chemical_formula_sum 'C20 H10 Cu2 N6 O8'
_chemical_formula_weight 589.42
_space_group_IT_number 14
_space_group_name_Hall '-P 2ybc'
_space_group_name_H-M_alt 'P 1 21/c 1'
_symmetry_cell_setting monoclinic
_symmetry_Int_Tables_number 14
_symmetry_space_group_name_Hall '-P 2ybc'
_symmetry_space_group_name_H-M 'P 1 21/c 1'
_atom_sites_solution_hydrogens geom
_atom_sites_solution_primary direct
_atom_sites_solution_secondary difmap
_audit_creation_method SHELXL-97
_cell_angle_alpha 90.00
_cell_angle_beta 110.304(13)
_cell_angle_gamma 90.00
_cell_formula_units_Z 2
_cell_length_a 10.968(2)
_cell_length_b 12.2031(14)
_cell_length_c 14.366(2)
_cell_measurement_reflns_used 6583
_cell_measurement_temperature 180(2)
_cell_measurement_theta_max 27.51
_cell_measurement_theta_min 2.25
_cell_volume 1803.3(5)
_computing_cell_refinement 'STOE IPDS software'
_computing_data_collection 'STOE IPDS software'
_computing_data_reduction 'STOE X-AREA'
_computing_molecular_graphics 'DIAMOND 3.2'
_computing_publication_material 'WinGX publication routines (Farrugia, 1999)'
_computing_structure_refinement 'SHELXL-97 (Sheldrick, 1997)'
_computing_structure_solution SHELXS
_diffrn_ambient_temperature 180(2)
_diffrn_measured_fraction_theta_full 0.981
_diffrn_measured_fraction_theta_max 0.981
_diffrn_measurement_device_type 'STOE IPDS-2T'
_diffrn_measurement_method 'omega scans'
_diffrn_radiation_monochromator graphite
_diffrn_radiation_source 'fine-focus sealed tube'
_diffrn_radiation_type MoK\a
_diffrn_radiation_wavelength 0.71073
_diffrn_reflns_av_R_equivalents 0.0601
_diffrn_reflns_av_sigmaI/netI 0.0739
_diffrn_reflns_limit_h_max 8
_diffrn_reflns_limit_h_min -12
_diffrn_reflns_limit_k_max 13
_diffrn_reflns_limit_k_min -13
_diffrn_reflns_limit_l_max 16
_diffrn_reflns_limit_l_min -16
_diffrn_reflns_number 7127
_diffrn_reflns_theta_full 25.00
_diffrn_reflns_theta_max 25.00
_diffrn_reflns_theta_min 1.51
_diffrn_standards_number none
_exptl_absorpt_coefficient_mu 1.217
_exptl_absorpt_correction_T_max 0.8880
_exptl_absorpt_correction_T_min 0.5813
_exptl_absorpt_correction_type numerical
_exptl_absorpt_process_details 'STOE X-RED'
_exptl_crystal_colour green
_exptl_crystal_density_diffrn 1.086
_exptl_crystal_density_method 'not measured'
_exptl_crystal_description prism
_exptl_crystal_F_000 588
_exptl_crystal_size_max 0.50
_exptl_crystal_size_mid 0.30
_exptl_crystal_size_min 0.10
_refine_diff_density_max 0.608
_refine_diff_density_min -0.805
_refine_diff_density_rms 0.086
_refine_ls_extinction_method none
_refine_ls_goodness_of_fit_ref 0.844
_refine_ls_hydrogen_treatment riding
_refine_ls_matrix_type full
_refine_ls_number_parameters 165
_refine_ls_number_reflns 3113
_refine_ls_number_restraints 0
_refine_ls_restrained_S_all 0.844
_refine_ls_R_factor_all 0.0728
_refine_ls_R_factor_gt 0.0517
_refine_ls_shift/su_max 0.000
_refine_ls_shift/su_mean 0.000
_refine_ls_structure_factor_coef Fsqd
_refine_ls_weighting_details 'calc w=1/[\s^2^(Fo^2^)+(0.0790P)^2^P] where P=(Fo^2^+2Fc^2^)/3'
_refine_ls_weighting_scheme calc
_refine_ls_wR_factor_gt 0.1225
_refine_ls_wR_factor_ref 0.1284
_reflns_number_gt 1880
_reflns_number_total 2772
_reflns_threshold_expression >2sigma(I)
_cod_data_source_file ic5b02921_si_002.cif
_cod_data_source_block compound_1
_cod_original_sg_symbol_H-M 'P 21/c'
_cod_database_code 4347230

loop_
_symmetry_equiv_pos_as_xyz
'x, y, z'
'-x, y+1/2, -z+1/2'
'-x, -y, -z'
'x, -y-1/2, z-1/2'

loop_
_atom_site_label
_atom_site_type_symbol
_atom_site_fract_x
_atom_site_fract_y
_atom_site_fract_z
_atom_site_U_iso_or_equiv
_atom_site_adp_type
_atom_site_occupancy
_atom_site_site_symmetry_order
_atom_site_calc_flag
_atom_site_refinement_flags_posn
_atom_site_refinement_flags_adp
C1 C 0.1210(4) 0.3909(4) 0.4102(3) 0.0428(11) Uani 1 1 d . .
C2 C 0.1964(5) 0.3194(4) 0.3620(3) 0.0445(11) Uani 1 1 d . .
C3 C 0.1285(4) 0.2490(4) 0.2841(3) 0.0433(11) Uani 1 1 d . .
H3 H 0.0361 0.2486 0.2599 0.052 Uiso 1 1 calc R U
C4 C 0.1963(4) 0.1797(4) 0.2419(3) 0.0437(11) Uani 1 1 d . .
C5 C 0.3320(5) 0.1794(4) 0.2781(4) 0.0502(12) Uani 1 1 d . .
H5 H 0.3786 0.1298 0.2520 0.060 Uiso 1 1 calc R U
C6 C 0.3983(4) 0.2522(4) 0.3527(3) 0.0455(11) Uani 1 1 d . .
C7 C 0.3319(5) 0.3223(4) 0.3958(3) 0.0483(12) Uani 1 1 d . .
H7 H 0.3784 0.3712 0.4474 0.058 Uiso 1 1 calc R U
C8 C 0.1228(4) 0.1078(4) 0.1552(3) 0.0454(12) Uani 1 1 d . .
C9 C 0.6180(5) 0.3430(4) 0.4050(3) 0.0466(11) Uani 1 1 d . .
H9 H 0.5889 0.4168 0.3962 0.056 Uiso 1 1 calc R U
C10 C 0.6219(5) 0.1656(4) 0.4080(4) 0.0555(13) Uani 1 1 d . .
H10 H 0.5944 0.0913 0.4011 0.067 Uiso 1 1 calc R U
N1 N 0.7409(3) 0.3125(3) 0.4355(3) 0.0429(9) Uani 1 1 d . .
N2 N 0.7441(4) 0.1974(3) 0.4379(3) 0.0542(11) Uani 1 1 d . .
N3 N 0.5392(3) 0.2543(3) 0.3879(3) 0.0419(9) Uani 1 1 d . .
O1 O 0.1771(3) 0.4769(3) 0.4520(2) 0.0514(8) Uani 1 1 d . .
O2 O 0.0109(3) 0.3562(3) 0.4056(2) 0.0504(8) Uani 1 1 d . .
O3 O 0.1779(3) 0.0216(3) 0.1420(2) 0.0515(8) Uani 1 1 d . .
O4 O 0.0109(3) 0.1412(3) 0.1008(2) 0.0505(8) Uani 1 1 d . .
Cu1 Cu 0.09723(5) 0.57407(5) 0.52561(4) 0.03754(18) Uani 1 1 d . .

loop_
_atom_site_aniso_label
_atom_site_aniso_U_11
_atom_site_aniso_U_22
_atom_site_aniso_U_33
_atom_site_aniso_U_23
_atom_site_aniso_U_13
_atom_site_aniso_U_12
C1 0.029(2) 0.052(3) 0.045(2) 0.001(2) 0.0084(19) 0.004(2)
C2 0.034(2) 0.050(3) 0.050(2) -0.009(2) 0.016(2) 0.003(2)
C3 0.024(2) 0.052(3) 0.049(2) -0.009(2) 0.0079(19) -0.004(2)
C4 0.035(3) 0.052(3) 0.042(2) -0.013(2) 0.0105(19) -0.003(2)
C5 0.035(3) 0.059(3) 0.059(3) -0.015(2) 0.018(2) 0.005(2)
C6 0.028(2) 0.053(3) 0.053(3) -0.015(2) 0.011(2) -0.003(2)
C7 0.031(2) 0.059(3) 0.049(2) -0.014(2) 0.009(2) -0.004(2)
C8 0.031(3) 0.059(3) 0.048(2) -0.002(2) 0.016(2) -0.006(2)
C9 0.032(3) 0.047(3) 0.057(3) -0.003(2) 0.012(2) -0.005(2)
C10 0.028(3) 0.043(3) 0.089(4) -0.009(3) 0.015(2) -0.004(2)
N1 0.026(2) 0.048(2) 0.054(2) -0.0007(18) 0.0127(17) -0.0022(17)
N2 0.031(2) 0.044(3) 0.080(3) 0.002(2) 0.009(2) -0.0004(18)
N3 0.0243(19) 0.044(2) 0.055(2) -0.0102(18) 0.0117(16) -0.0028(16)
O1 0.0371(18) 0.058(2) 0.062(2) -0.0144(18) 0.0204(15) -0.0111(17)
O2 0.0348(18) 0.060(2) 0.0575(19) -0.0133(17) 0.0181(15) -0.0043(16)
O3 0.0341(17) 0.060(2) 0.0553(19) -0.0117(17) 0.0085(14) 0.0071(17)
O4 0.0325(19) 0.060(2) 0.0552(18) -0.0116(17) 0.0102(15) 0.0038(16)
Cu1 0.0279(3) 0.0456(3) 0.0388(3) 0.0003(3) 0.01125(19) 0.0000(3)

loop_
_atom_type_symbol
_atom_type_description
_atom_type_scat_dispersion_real
_atom_type_scat_dispersion_imag
_atom_type_scat_source
C C 0.0033 0.0016 'International Tables Vol C Tables 4.2.6.8 and 6.1.1.4'
H H 0.0000 0.0000 'International Tables Vol C Tables 4.2.6.8 and 6.1.1.4'
N N 0.0061 0.0033 'International Tables Vol C Tables 4.2.6.8 and 6.1.1.4'
O O 0.0106 0.0060 'International Tables Vol C Tables 4.2.6.8 and 6.1.1.4'
Cu Cu 0.3201 1.2651 'International Tables Vol C Tables 4.2.6.8 and 6.1.1.4'

loop_
_geom_angle_atom_site_label_1
_geom_angle_atom_site_label_2
_geom_angle_atom_site_label_3
_geom_angle
_geom_angle_site_symmetry_1
_geom_angle_site_symmetry_3
O2 C1 O1 127.4(4) . .
O2 C1 C2 116.7(4) . .
O1 C1 C2 115.9(4) . .
C7 C2 C3 120.4(4) . .
C7 C2 C1 120.5(4) . .
C3 C2 C1 119.1(4) . .
C4 C3 C2 119.8(4) . .
C4 C3 H3 120.1 . .
C2 C3 H3 120.1 . .
C3 C4 C5 120.3(4) . .
C3 C4 C8 119.7(4) . .
C5 C4 C8 120.0(4) . .
C6 C5 C4 119.3(4) . .
C6 C5 H5 120.4 . .
C4 C5 H5 120.4 . .
C5 C6 C7 121.4(4) . .
C5 C6 N3 119.3(4) . .
C7 C6 N3 119.4(4) . .
C2 C7 C6 118.8(4) . .
C2 C7 H7 120.6 . .
C6 C7 H7 120.6 . .
O3 C8 O4 125.9(4) . .
O3 C8 C4 117.4(4) . .
O4 C8 C4 116.7(4) . .
N1 C9 N3 110.6(4) . .
N1 C9 H9 124.7 . .
N3 C9 H9 124.7 . .
N2 C10 N3 111.0(4) . .
N2 C10 H10 124.5 . .
N3 C10 H10 124.5 . .
C9 N1 N2 107.5(4) . .
C9 N1 Cu1 124.0(3) . 3_666
N2 N1 Cu1 128.5(3) . 3_666
C10 N2 N1 106.0(4) . .
C9 N3 C10 104.8(4) . .
C9 N3 C6 127.8(4) . .
C10 N3 C6 127.3(4) . .
C1 O1 Cu1 121.2(3) . .
C1 O2 Cu1 124.1(3) . 3_566
C8 O3 Cu1 121.4(3) . 4_565
C8 O4 Cu1 125.3(3) . 2_545
O4 Cu1 O2 90.45(14) 2 3_566
O4 Cu1 O3 166.98(15) 2 4_566
O2 Cu1 O3 90.07(15) 3_566 4_566
O4 Cu1 O1 89.58(15) 2 .
O2 Cu1 O1 167.11(15) 3_566 .
O3 Cu1 O1 87.04(15) 4_566 .
O4 Cu1 N1 98.54(14) 2 3_666
O2 Cu1 N1 100.13(14) 3_566 3_666
O3 Cu1 N1 94.17(14) 4_566 3_666
O1 Cu1 N1 92.61(14) . 3_666
O4 Cu1 Cu1 82.03(10) 2 3_566
O2 Cu1 Cu1 82.53(10) 3_566 3_566
O3 Cu1 Cu1 85.13(10) 4_566 3_566
O1 Cu1 Cu1 84.70(10) . 3_566
N1 Cu1 Cu1 177.25(11) 3_666 3_566

loop_
_geom_bond_atom_site_label_1
_geom_bond_atom_site_label_2
_geom_bond_distance
_geom_bond_site_symmetry_2
C1 O2 1.257(6) .
C1 O1 1.261(6) .
C1 C2 1.529(6) .
C2 C7 1.391(7) .
C2 C3 1.404(6) .
C3 C4 1.395(7) .
C3 H3 0.9500 .
C4 C5 1.395(7) .
C4 C8 1.512(6) .
C5 C6 1.389(7) .
C5 H5 0.9500 .
C6 C7 1.403(7) .
C6 N3 1.450(6) .
C7 H7 0.9500 .
C8 O3 1.263(6) .
C8 O4 1.271(6) .
C9 N1 1.319(6) .
C9 N3 1.352(6) .
C9 H9 0.9500 .
C10 N2 1.314(6) .
C10 N3 1.376(6) .
C10 H10 0.9500 .
N1 N2 1.404(6) .
N1 Cu1 2.165(4) 3_666
O1 Cu1 1.982(3) .
O2 Cu1 1.977(3) 3_566
O3 Cu1 1.977(3) 4_565
O4 Cu1 1.968(3) 2_545
Cu1 O4 1.968(3) 2
Cu1 O2 1.977(3) 3_566
Cu1 O3 1.977(3) 4_566
Cu1 N1 2.165(4) 3_666
Cu1 Cu1 2.6962(11) 3_566
